data_2232136
loop_
_publ_author_name
'Zhu, Xin'
'Ng, Seik Weng'

_publ_section_title
;
 2-(Tritylsulfanyl)ethyl 3-iodobenzoate
;
_journal_coeditor_code ZS2142
_journal_issue 10
_journal_name_full 'Acta Crystallographica Section E'
_journal_page_first o2631
_journal_paper_doi 10.1107/S1600536811036427
_journal_volume 67
_journal_year 2011
_chemical_formula_iupac 'C28 H23 I O2 S'
_chemical_formula_moiety 'C28 H23 I O2 S'
_chemical_formula_sum 'C28 H23 I O2 S'
_chemical_formula_weight 550.42
_chemical_name_common '2-(tritylsulfanyl)ethyl 3-iodobenzoate'
_chemical_name_systematic
;
 2-(Tritylsulfanyl)ethyl 3-iodobenzoate
;
_space_group_IT_number 2
_symmetry_cell_setting triclinic
_symmetry_space_group_name_Hall '-P 1'
_symmetry_space_group_name_H-M 'P -1'
_atom_sites_solution_hydrogens geom
_atom_sites_solution_primary direct
_atom_sites_solution_secondary difmap
_audit_creation_method SHELXL-97
_cell_angle_alpha 89.4930(10)
_cell_angle_beta 79.270(2)
_cell_angle_gamma 65.6630(10)
_cell_formula_units_Z 2
_cell_length_a 8.1634(8)
_cell_length_b 8.8413(9)
_cell_length_c 18.9968(18)
_cell_measurement_reflns_used 2381
_cell_measurement_temperature 293(2)
_cell_measurement_theta_max 25.0373
_cell_measurement_theta_min 2.8847
_cell_volume 1223.9(2)
_computing_cell_refinement 'SAINT (Bruker, 2007)'
_computing_data_collection 'APEX2 (Bruker, 2007)'
_computing_data_reduction 'SAINT (Bruker, 2007)'
_computing_molecular_graphics 'X-Seed (Barbour, 2001)'
_computing_publication_material 'publCIF (Westrip, 2010)'
_computing_structure_refinement 'SHELXL97 (Sheldrick, 2008)'
_computing_structure_solution 'SHELXS97 (Sheldrick, 2008)'
_diffrn_ambient_temperature 293(2)
_diffrn_measured_fraction_theta_full 0.989
_diffrn_measured_fraction_theta_max 0.989
_diffrn_measurement_device_type 'Bruker SMART APEX diffractometer'
_diffrn_measurement_method '\w scans'
_diffrn_radiation_monochromator graphite
_diffrn_radiation_source 'fine-focus sealed tube'
_diffrn_radiation_type MoK\a
_diffrn_radiation_wavelength 0.71073
_diffrn_reflns_av_R_equivalents 0.0181
_diffrn_reflns_av_sigmaI/netI 0.0315
_diffrn_reflns_limit_h_max 9
_diffrn_reflns_limit_h_min -9
_diffrn_reflns_limit_k_max 10
_diffrn_reflns_limit_k_min -10
_diffrn_reflns_limit_l_max 19
_diffrn_reflns_limit_l_min -22
_diffrn_reflns_number 5948
_diffrn_reflns_theta_full 25.00
_diffrn_reflns_theta_max 25.00
_diffrn_reflns_theta_min 2.68
_diffrn_standards_number 0
_exptl_absorpt_coefficient_mu 1.416
_exptl_absorpt_correction_T_max 0.7649
_exptl_absorpt_correction_T_min 0.6013
_exptl_absorpt_correction_type multi-scan
_exptl_absorpt_process_details '(SADABS, Sheldrick, 1996)'
_exptl_crystal_colour yellow
_exptl_crystal_density_diffrn 1.494
_exptl_crystal_density_method 'not measured'
_exptl_crystal_description prism
_exptl_crystal_F_000 552
_exptl_crystal_size_max 0.40
_exptl_crystal_size_mid 0.35
_exptl_crystal_size_min 0.20
_refine_diff_density_max 0.887
_refine_diff_density_min -1.326
_refine_ls_extinction_coef 0.0354(19)
_refine_ls_extinction_expression Fc^*^=kFc[1+0.001xFc^2^\l^3^/sin(2\q)]^-1/4^
_refine_ls_extinction_method SHELXL
_refine_ls_goodness_of_fit_ref 1.017
_refine_ls_hydrogen_treatment constr
_refine_ls_matrix_type full
_refine_ls_number_parameters 290
_refine_ls_number_reflns 4254
_refine_ls_number_restraints 0
_refine_ls_restrained_S_all 1.017
_refine_ls_R_factor_all 0.0578
_refine_ls_R_factor_gt 0.0447
_refine_ls_shift/su_max 0.001
_refine_ls_shift/su_mean 0.001
_refine_ls_structure_factor_coef Fsqd
_refine_ls_weighting_details 'calc w=1/[\s^2^(Fo^2^)+(0.0509P)^2^+1.4533P] where P=(Fo^2^+2Fc^2^)/3'
_refine_ls_weighting_scheme calc
_refine_ls_wR_factor_gt 0.1131
_refine_ls_wR_factor_ref 0.1257
_reflns_number_gt 3375
_reflns_number_total 4254
_reflns_threshold_expression I>2\s(I)
_cod_data_source_file zs2142.cif
_cod_data_source_block I
_cod_database_code 2232136
_cod_database_fobs_code 2232136

loop_
_symmetry_equiv_pos_as_xyz
'x, y, z'
'-x, -y, -z'

loop_
_atom_site_type_symbol
_atom_site_label
_atom_site_fract_x
_atom_site_fract_y
_atom_site_fract_z
_atom_site_U_iso_or_equiv
_atom_site_adp_type
_atom_site_calc_flag
_atom_site_refinement_flags
_atom_site_occupancy
_atom_site_symmetry_multiplicity
I I1 0.70737(7) 0.61227(5) 0.60081(2) 0.1219(3) Uani d . 1 1
S S1 0.73375(12) -0.09689(11) 0.27224(4) 0.0482(2) Uani d . 1 1
O O1 0.9395(4) -0.0436(4) 0.37588(14) 0.0733(8) Uani d . 1 1
O O2 1.0491(6) 0.1484(5) 0.3642(2) 0.1083(13) Uani d . 1 1
C C1 0.5442(4) -0.0134(3) 0.16643(17) 0.0376(7) Uani d . 1 1
C C2 0.5437(4) 0.0440(4) 0.09843(18) 0.0446(7) Uani d . 1 1
H H2 0.6475 -0.0058 0.0623 0.054 Uiso calc R 1 1
C C3 0.3903(5) 0.1748(5) 0.0836(2) 0.0569(9) Uani d . 1 1
H H3 0.3920 0.2127 0.0378 0.068 Uiso calc R 1 1
C C4 0.2358(5) 0.2489(5) 0.1365(2) 0.0626(10) Uani d . 1 1
H H4 0.1326 0.3365 0.1265 0.075 Uiso calc R 1 1
C C5 0.2343(5) 0.1929(4) 0.2040(2) 0.0591(10) Uani d . 1 1
H H5 0.1303 0.2440 0.2400 0.071 Uiso calc R 1 1
C C6 0.3854(4) 0.0617(4) 0.21896(19) 0.0482(8) Uani d . 1 1
H H6 0.3815 0.0227 0.2646 0.058 Uiso calc R 1 1
C C7 0.8838(4) -0.1952(4) 0.12723(16) 0.0362(6) Uani d . 1 1
C C8 0.9698(4) -0.3353(4) 0.08007(18) 0.0455(7) Uani d . 1 1
H H8 0.9232 -0.4155 0.0825 0.055 Uiso calc R 1 1
C C9 1.1256(5) -0.3583(5) 0.0288(2) 0.0576(9) Uani d . 1 1
H H9 1.1830 -0.4543 -0.0022 0.069 Uiso calc R 1 1
C C10 1.1947(5) -0.2414(5) 0.0235(2) 0.0565(9) Uani d . 1 1
H H10 1.2975 -0.2564 -0.0115 0.068 Uiso calc R 1 1
C C11 1.1113(5) -0.1011(5) 0.0702(2) 0.0549(9) Uani d . 1 1
H H11 1.1589 -0.0216 0.0673 0.066 Uiso calc R 1 1
C C12 0.9576(4) -0.0776(4) 0.12155(18) 0.0462(8) Uani d . 1 1
H H12 0.9024 0.0180 0.1528 0.055 Uiso calc R 1 1
C C13 0.6642(4) -0.3178(4) 0.18842(17) 0.0385(7) Uani d . 1 1
C C14 0.7540(5) -0.4510(4) 0.2265(2) 0.0510(8) Uani d . 1 1
H H14 0.8427 -0.4480 0.2502 0.061 Uiso calc R 1 1
C C15 0.7132(5) -0.5887(4) 0.2296(2) 0.0601(10) Uani d . 1 1
H H15 0.7749 -0.6769 0.2555 0.072 Uiso calc R 1 1
C C16 0.5843(5) -0.5972(4) 0.1953(2) 0.0625(10) Uani d . 1 1
H H16 0.5566 -0.6895 0.1982 0.075 Uiso calc R 1 1
C C17 0.4959(6) -0.4673(5) 0.1566(3) 0.0659(11) Uani d . 1 1
H H17 0.4090 -0.4722 0.1323 0.079 Uiso calc R 1 1
C C18 0.5353(5) -0.3291(4) 0.1533(2) 0.0557(9) Uani d . 1 1
H H18 0.4738 -0.2420 0.1269 0.067 Uiso calc R 1 1
C C19 0.7098(4) -0.1647(4) 0.18310(16) 0.0364(6) Uani d . 1 1
C C20 0.9669(5) -0.2308(5) 0.2817(2) 0.0594(9) Uani d . 1 1
H H20A 0.9645 -0.3123 0.3160 0.071 Uiso calc R 1 1
H H20B 1.0386 -0.2898 0.2359 0.071 Uiso calc R 1 1
C C21 1.0527(6) -0.1264(6) 0.3073(2) 0.0700(11) Uani d . 1 1
H H21A 1.1769 -0.1958 0.3127 0.084 Uiso calc R 1 1
H H21B 1.0567 -0.0452 0.2731 0.084 Uiso calc R 1 1
C C22 0.9472(6) 0.0942(6) 0.3973(2) 0.0688(11) Uani d . 1 1
C C23 0.8168(6) 0.1760(6) 0.4656(2) 0.0694(11) Uani d . 1 1
C C24 0.8162(6) 0.3195(6) 0.4935(2) 0.0754(12) Uani d . 1 1
H H24 0.8964 0.3620 0.4696 0.090 Uiso calc R 1 1
C C25 0.6974(7) 0.4010(7) 0.5568(2) 0.0841(14) Uani d . 1 1
C C26 0.5784(8) 0.3367(10) 0.5919(3) 0.1035(19) Uani d . 1 1
H H26 0.4970 0.3913 0.6342 0.124 Uiso calc R 1 1
C C27 0.5801(8) 0.1935(11) 0.5645(3) 0.114(2) Uani d . 1 1
H H27 0.5005 0.1506 0.5886 0.137 Uiso calc R 1 1
C C28 0.6994(7) 0.1116(8) 0.5013(2) 0.0902(16) Uani d . 1 1
H H28 0.7003 0.0140 0.4829 0.108 Uiso calc R 1 1

loop_
_atom_site_aniso_label
_atom_site_aniso_U_11
_atom_site_aniso_U_22
_atom_site_aniso_U_33
_atom_site_aniso_U_12
_atom_site_aniso_U_13
_atom_site_aniso_U_23
I1 0.1472(5) 0.1016(4) 0.0882(3) -0.0278(3) -0.0128(3) -0.0138(2)
S1 0.0494(5) 0.0535(5) 0.0438(5) -0.0241(4) -0.0075(4) -0.0034(4)
O1 0.085(2) 0.115(2) 0.0464(15) -0.0680(19) -0.0136(14) 0.0030(15)
O2 0.131(3) 0.129(3) 0.082(2) -0.093(3) 0.032(2) -0.024(2)
C1 0.0354(15) 0.0313(15) 0.0498(18) -0.0184(13) -0.0062(13) 0.0012(13)
C2 0.0424(17) 0.0432(17) 0.0494(19) -0.0198(15) -0.0074(14) 0.0049(14)
C3 0.054(2) 0.056(2) 0.065(2) -0.0259(18) -0.0183(18) 0.0207(18)
C4 0.045(2) 0.045(2) 0.092(3) -0.0110(16) -0.018(2) 0.0169(19)
C5 0.0410(19) 0.047(2) 0.077(3) -0.0113(16) 0.0002(17) 0.0031(18)
C6 0.0423(18) 0.0459(18) 0.053(2) -0.0179(15) -0.0026(15) 0.0062(15)
C7 0.0326(15) 0.0367(15) 0.0403(16) -0.0152(12) -0.0078(12) 0.0046(12)
C8 0.0420(17) 0.0408(17) 0.0540(19) -0.0196(14) -0.0045(15) 0.0006(14)
C9 0.050(2) 0.053(2) 0.059(2) -0.0162(17) 0.0039(17) -0.0092(17)
C10 0.0441(19) 0.065(2) 0.058(2) -0.0262(17) 0.0034(16) 0.0054(18)
C11 0.051(2) 0.055(2) 0.070(2) -0.0343(17) -0.0078(17) 0.0108(18)
C12 0.0462(18) 0.0416(17) 0.055(2) -0.0243(15) -0.0048(15) -0.0004(14)
C13 0.0369(15) 0.0309(15) 0.0475(17) -0.0172(13) -0.0005(13) 0.0001(12)
C14 0.0467(19) 0.0408(18) 0.067(2) -0.0198(15) -0.0118(16) 0.0074(16)
C15 0.061(2) 0.0365(18) 0.079(3) -0.0205(17) -0.006(2) 0.0131(17)
C16 0.061(2) 0.0404(19) 0.089(3) -0.0312(18) 0.003(2) -0.0027(18)
C17 0.064(2) 0.055(2) 0.095(3) -0.038(2) -0.023(2) 0.002(2)
C18 0.058(2) 0.0453(19) 0.076(3) -0.0291(17) -0.0241(19) 0.0108(17)
C19 0.0361(15) 0.0337(15) 0.0412(16) -0.0173(13) -0.0058(12) 0.0012(12)
C20 0.055(2) 0.071(2) 0.058(2) -0.0274(19) -0.0214(18) 0.0077(18)
C21 0.064(2) 0.106(3) 0.054(2) -0.048(2) -0.0177(19) 0.004(2)
C22 0.069(3) 0.097(3) 0.052(2) -0.048(2) -0.010(2) 0.004(2)
C23 0.064(2) 0.105(3) 0.047(2) -0.041(2) -0.0158(19) 0.011(2)
C24 0.074(3) 0.097(3) 0.054(2) -0.037(3) -0.007(2) 0.007(2)
C25 0.078(3) 0.107(4) 0.055(3) -0.025(3) -0.016(2) 0.003(2)
C26 0.078(3) 0.166(6) 0.058(3) -0.049(4) -0.002(2) -0.006(3)
C27 0.097(4) 0.203(7) 0.066(3) -0.092(5) 0.000(3) 0.006(4)
C28 0.088(3) 0.147(5) 0.059(3) -0.075(3) -0.008(2) 0.008(3)

loop_
_atom_type_symbol
_atom_type_description
_atom_type_scat_dispersion_real
_atom_type_scat_dispersion_imag
_atom_type_scat_source
C C 0.0033 0.0016 'International Tables Vol C Tables 4.2.6.8 and 6.1.1.4'
H H 0.0000 0.0000 'International Tables Vol C Tables 4.2.6.8 and 6.1.1.4'
O O 0.0106 0.0060 'International Tables Vol C Tables 4.2.6.8 and 6.1.1.4'
S S 0.1246 0.1234 'International Tables Vol C Tables 4.2.6.8 and 6.1.1.4'
I I -0.4742 1.8119 'International Tables Vol C Tables 4.2.6.8 and 6.1.1.4'

loop_
_geom_angle_atom_site_label_1
_geom_angle_atom_site_label_2
_geom_angle_atom_site_label_3
_geom_angle
C20 S1 C19 105.86(16)
C22 O1 C21 117.5(3)
C2 C1 C6 118.2(3)
C2 C1 C19 121.6(3)
C6 C1 C19 120.0(3)
C3 C2 C1 120.7(3)
C3 C2 H2 119.6
C1 C2 H2 119.6
C4 C3 C2 120.2(4)
C4 C3 H3 119.9
C2 C3 H3 119.9
C5 C4 C3 119.7(3)
C5 C4 H4 120.2
C3 C4 H4 120.2
C4 C5 C6 120.5(3)
C4 C5 H5 119.8
C6 C5 H5 119.8
C5 C6 C1 120.7(3)
C5 C6 H6 119.7
C1 C6 H6 119.7
C8 C7 C12 117.8(3)
C8 C7 C19 122.0(3)
C12 C7 C19 120.2(3)
C7 C8 C9 120.8(3)
C7 C8 H8 119.6
C9 C8 H8 119.6
C10 C9 C8 120.6(3)
C10 C9 H9 119.7
C8 C9 H9 119.7
C9 C10 C11 119.5(3)
C9 C10 H10 120.3
C11 C10 H10 120.3
C12 C11 C10 120.4(3)
C12 C11 H11 119.8
C10 C11 H11 119.8
C11 C12 C7 120.9(3)
C11 C12 H12 119.6
C7 C12 H12 119.6
C18 C13 C14 117.4(3)
C18 C13 C19 120.9(3)
C14 C13 C19 121.6(3)
C13 C14 C15 120.7(3)
C13 C14 H14 119.7
C15 C14 H14 119.7
C16 C15 C14 121.2(4)
C16 C15 H15 119.4
C14 C15 H15 119.4
C15 C16 C17 118.8(3)
C15 C16 H16 120.6
C17 C16 H16 120.6
C16 C17 C18 120.5(4)
C16 C17 H17 119.8
C18 C17 H17 119.8
C17 C18 C13 121.4(3)
C17 C18 H18 119.3
C13 C18 H18 119.3
C7 C19 C1 110.8(2)
C7 C19 C13 112.6(2)
C1 C19 C13 109.4(2)
C7 C19 S1 109.38(19)
C1 C19 S1 102.89(19)
C13 C19 S1 111.3(2)
C21 C20 S1 109.3(3)
C21 C20 H20A 109.8
S1 C20 H20A 109.8
C21 C20 H20B 109.8
S1 C20 H20B 109.8
H20A C20 H20B 108.3
O1 C21 C20 106.6(3)
O1 C21 H21A 110.4
C20 C21 H21A 110.4
O1 C21 H21B 110.4
C20 C21 H21B 110.4
H21A C21 H21B 108.6
O2 C22 O1 123.0(4)
O2 C22 C23 123.6(4)
O1 C22 C23 113.4(4)
C24 C23 C28 120.0(4)
C24 C23 C22 118.1(4)
C28 C23 C22 121.9(5)
C23 C24 C25 120.5(5)
C23 C24 H24 119.7
C25 C24 H24 119.7
C24 C25 C26 119.2(5)
C24 C25 I1 119.9(4)
C26 C25 I1 120.8(4)
C27 C26 C25 120.3(5)
C27 C26 H26 119.9
C25 C26 H26 119.9
C26 C27 C28 120.6(5)
C26 C27 H27 119.7
C28 C27 H27 119.7
C23 C28 C27 119.5(6)
C23 C28 H28 120.3
C27 C28 H28 120.3

loop_
_geom_bond_atom_site_label_1
_geom_bond_atom_site_label_2
_geom_bond_distance
I1 C25 2.091(6)
S1 C20 1.823(4)
S1 C19 1.872(3)
O1 C22 1.317(5)
O1 C21 1.449(5)
O2 C22 1.202(5)
C1 C2 1.384(4)
C1 C6 1.392(4)
C1 C19 1.542(4)
C2 C3 1.384(5)
C2 H2 0.9300
C3 C4 1.374(6)
C3 H3 0.9300
C4 C5 1.371(6)
C4 H4 0.9300
C5 C6 1.377(5)
C5 H5 0.9300
C6 H6 0.9300
C7 C8 1.378(4)
C7 C12 1.395(4)
C7 C19 1.532(4)
C8 C9 1.392(5)
C8 H8 0.9300
C9 C10 1.361(5)
C9 H9 0.9300
C10 C11 1.375(5)
C10 H10 0.9300
C11 C12 1.379(5)
C11 H11 0.9300
C12 H12 0.9300
C13 C18 1.383(5)
C13 C14 1.385(5)
C13 C19 1.542(4)
C14 C15 1.387(5)
C14 H14 0.9300
C15 C16 1.363(6)
C15 H15 0.9300
C16 C17 1.372(6)
C16 H16 0.9300
C17 C18 1.384(5)
C17 H17 0.9300
C18 H18 0.9300
C20 C21 1.498(5)
C20 H20A 0.9700
C20 H20B 0.9700
C21 H21A 0.9700
C21 H21B 0.9700
C22 C23 1.486(6)
C23 C24 1.378(7)
C23 C28 1.379(6)
C24 C25 1.382(6)
C24 H24 0.9300
C25 C26 1.385(8)
C26 C27 1.367(9)
C26 H26 0.9300
C27 C28 1.384(8)
C27 H27 0.9300
C28 H28 0.9300

loop_
_geom_torsion_atom_site_label_1
_geom_torsion_atom_site_label_2
_geom_torsion_atom_site_label_3
_geom_torsion_atom_site_label_4
_geom_torsion
C6 C1 C2 C3 1.3(5)
C19 C1 C2 C3 176.8(3)
C1 C2 C3 C4 -0.4(5)
C2 C3 C4 C5 0.2(6)
C3 C4 C5 C6 -0.9(6)
C4 C5 C6 C1 1.9(6)
C2 C1 C6 C5 -2.0(5)
C19 C1 C6 C5 -177.6(3)
C12 C7 C8 C9 0.3(5)
C19 C7 C8 C9 178.6(3)
C7 C8 C9 C10 -0.9(6)
C8 C9 C10 C11 1.2(6)
C9 C10 C11 C12 -0.8(6)
C10 C11 C12 C7 0.1(6)
C8 C7 C12 C11 0.1(5)
C19 C7 C12 C11 -178.2(3)
C18 C13 C14 C15 -0.8(5)
C19 C13 C14 C15 -178.9(3)
C13 C14 C15 C16 0.1(6)
C14 C15 C16 C17 0.8(6)
C15 C16 C17 C18 -1.0(6)
C16 C17 C18 C13 0.2(6)
C14 C13 C18 C17 0.7(5)
C19 C13 C18 C17 178.7(3)
C8 C7 C19 C1 -113.4(3)
C12 C7 C19 C1 64.9(3)
C8 C7 C19 C13 9.6(4)
C12 C7 C19 C13 -172.1(3)
C8 C7 C19 S1 133.9(3)
C12 C7 C19 S1 -47.8(3)
C2 C1 C19 C7 20.8(4)
C6 C1 C19 C7 -163.8(3)
C2 C1 C19 C13 -104.0(3)
C6 C1 C19 C13 71.4(3)
C2 C1 C19 S1 137.6(2)
C6 C1 C19 S1 -46.9(3)
C18 C13 C19 C7 -98.5(3)
C14 C13 C19 C7 79.5(4)
C18 C13 C19 C1 25.2(4)
C14 C13 C19 C1 -156.8(3)
C18 C13 C19 S1 138.2(3)
C14 C13 C19 S1 -43.8(4)
C20 S1 C19 C7 -42.7(2)
C20 S1 C19 C1 -160.5(2)
C20 S1 C19 C13 82.4(2)
C19 S1 C20 C21 133.8(3)
C22 O1 C21 C20 -157.3(4)
S1 C20 C21 O1 59.9(4)
C21 O1 C22 O2 -3.5(7)
C21 O1 C22 C23 175.9(3)
O2 C22 C23 C24 -1.8(7)
O1 C22 C23 C24 178.8(4)
O2 C22 C23 C28 178.7(5)
O1 C22 C23 C28 -0.8(6)
C28 C23 C24 C25 -0.6(7)
C22 C23 C24 C25 179.8(4)
C23 C24 C25 C26 -0.1(7)
C23 C24 C25 I1 177.1(3)
C24 C25 C26 C27 0.7(8)
I1 C25 C26 C27 -176.5(5)
C25 C26 C27 C28 -0.5(10)
C24 C23 C28 C27 0.8(8)
C22 C23 C28 C27 -179.7(5)
C26 C27 C28 C23 -0.2(9)

loop_
_cod_related_entry_id
_cod_related_entry_database
_cod_related_entry_code
1 ChemSpider 30657087
